data_7018092
loop_
_publ_author_name
'Li, Baiyan'
'Yang, Fen'
'Zhang, Yiming'
'Li, Guanghua'
'Zhou, Qi'
'Hua, Jia'
'Shi, Zhan'
'Feng, Shouhua'

_publ_section_title
;
 Design and construction of coordination polymers based on
 2,2'-dinitro-4,4'-biphenyldicarboxylate and semi-rigid N-donor ligands:
 diverse structures and magnetic properties.
;
_journal_issue 9
_journal_name_full 'Dalton transactions (Cambridge, England : 2003)'
_journal_page_first 2677
_journal_page_last 2684
_journal_paper_doi 10.1039/c1dt11654a
_journal_volume 41
_journal_year 2012
_chemical_formula_moiety 'C42 H28 Mn2 N8 O17'
_chemical_formula_sum 'C42 H28 Mn2 N8 O17'
_chemical_formula_weight 1026.60
_chemical_melting_point ?
_chemical_name_systematic
;
?
;
_space_group_IT_number 15
_symmetry_cell_setting monoclinic
_symmetry_space_group_name_Hall '-C 2yc'
_symmetry_space_group_name_H-M 'C 1 2/c 1'
_atom_sites_solution_hydrogens geom
_atom_sites_solution_primary direct
_atom_sites_solution_secondary difmap
_audit_creation_method SHELXL-97
_cell_angle_alpha 90.00
_cell_angle_beta 102.738(3)
_cell_angle_gamma 90.00
_cell_formula_units_Z 4
_cell_length_a 12.7244(6)
_cell_length_b 26.4144(11)
_cell_length_c 13.2270(5)
_cell_measurement_reflns_used 4044
_cell_measurement_temperature 293(2)
_cell_measurement_theta_max 25.51
_cell_measurement_theta_min 1.54
_cell_volume 4336.3(3)
_computing_cell_refinement 'SMART (Bruker, 2000)'
_computing_data_collection 'SMART (Bruker, 2000)'
_computing_data_reduction 'SAINT (Bruker, 2000)'
_computing_molecular_graphics SHELXTL
_computing_publication_material SHELXTL
_computing_structure_refinement SHELXTL
_computing_structure_solution 'SHELXTL (Bruker, 2000)'
_diffrn_ambient_temperature 293(2)
_diffrn_measured_fraction_theta_full 0.998
_diffrn_measured_fraction_theta_max 0.998
_diffrn_measurement_device_type 'Bruker Smart Apex CCD area detector'
_diffrn_measurement_method '\f and \w scans'
_diffrn_radiation_monochromator graphite
_diffrn_radiation_source 'fine-focus sealed tube'
_diffrn_radiation_type MoK\a
_diffrn_radiation_wavelength 0.71073
_diffrn_reflns_av_R_equivalents 0.0604
_diffrn_reflns_av_sigmaI/netI 0.0502
_diffrn_reflns_limit_h_max 12
_diffrn_reflns_limit_h_min -15
_diffrn_reflns_limit_k_max 31
_diffrn_reflns_limit_k_min -31
_diffrn_reflns_limit_l_max 15
_diffrn_reflns_limit_l_min -15
_diffrn_reflns_number 12762
_diffrn_reflns_theta_full 25.51
_diffrn_reflns_theta_max 25.51
_diffrn_reflns_theta_min 1.54
_exptl_absorpt_coefficient_mu 0.669
_exptl_absorpt_correction_type none
_exptl_crystal_colour colorless
_exptl_crystal_density_diffrn 1.573
_exptl_crystal_density_meas ?
_exptl_crystal_density_method 'not measured'
_exptl_crystal_description block
_exptl_crystal_F_000 2088
_exptl_crystal_size_max 0.22
_exptl_crystal_size_mid 0.21
_exptl_crystal_size_min 0.20
_refine_diff_density_max 1.100
_refine_diff_density_min -0.889
_refine_diff_density_rms 0.068
_refine_ls_extinction_method none
_refine_ls_goodness_of_fit_ref 1.053
_refine_ls_hydrogen_treatment constr
_refine_ls_matrix_type full
_refine_ls_number_parameters 317
_refine_ls_number_reflns 4044
_refine_ls_number_restraints 0
_refine_ls_restrained_S_all 1.053
_refine_ls_R_factor_all 0.0669
_refine_ls_R_factor_gt 0.0489
_refine_ls_shift/su_max 0.001
_refine_ls_shift/su_mean 0.000
_refine_ls_structure_factor_coef Fsqd
_refine_ls_weighting_details 'calc w=1/[\s^2^(Fo^2^)+(0.0561P)^2^+10.0820P] where P=(Fo^2^+2Fc^2^)/3'
_refine_ls_weighting_scheme calc
_refine_ls_wR_factor_gt 0.1231
_refine_ls_wR_factor_ref 0.1336
_reflns_number_gt 3075
_reflns_number_total 4044
_reflns_threshold_expression >2sigma(I)
_cod_data_source_file c1dt11654a.txt
_cod_data_source_block compound-4
_cod_depositor_comments
;
The following automatic conversions were performed:

'_chemical_melting_point' value 'not measured' was changed to '?' -
the value is undefined or not given.

'_symmetry_cell_setting' value
'Monoclinic' changed to 'monoclinic' according to
/home/saulius/struct/CIF-dictionaries/cif_core.dic dictionary named
'cif_core.dic' version 2.4.1 from 2010-06-29.

Automatic conversion script
Id: cif_fix_values 1715 2011-07-08 13:25:40Z adriana 

The following automatic conversions were performed:

'_exptl_crystal_density_meas' value 'none' was changed to '?' - the
value is perceived as not measured.

Automatic conversion script
Id: cif_fix_values 3008 2015-01-20 13:52:24Z robertas 
;
_cod_original_sg_symbol_H-M C2/c
_cod_database_code 7018092

loop_
_symmetry_equiv_pos_as_xyz
'x, y, z'
'-x, y, -z+1/2'
'x+1/2, y+1/2, z'
'-x+1/2, y+1/2, -z+1/2'
'-x, -y, -z'
'x, -y, z-1/2'
'-x+1/2, -y+1/2, -z'
'x+1/2, -y+1/2, z-1/2'

loop_
_atom_site_label
_atom_site_type_symbol
_atom_site_fract_x
_atom_site_fract_y
_atom_site_fract_z
_atom_site_U_iso_or_equiv
_atom_site_adp_type
_atom_site_occupancy
_atom_site_symmetry_multiplicity
_atom_site_calc_flag
_atom_site_refinement_flags
_atom_site_disorder_assembly
_atom_site_disorder_group
Mn1 Mn 0.92292(4) 0.488884(17) 0.11079(4) 0.02748(16) Uani 1 1 d . . .
O1 O 1.0276(2) 0.55041(9) 0.1380(2) 0.0478(7) Uani 1 1 d . A .
O2 O 1.1425(2) 0.54471(9) 0.03298(19) 0.0465(6) Uani 1 1 d . . .
O3 O 1.3512(2) 0.95144(9) 0.2189(2) 0.0468(6) Uani 1 1 d . . .
O4 O 1.4611(2) 0.92827(9) 0.3674(2) 0.0480(7) Uani 1 1 d . . .
O5 O 1.1069(13) 0.7508(7) 0.3469(14) 0.0597(7) Uani 0.30 1 d P A 1
O5' O 1.1279(14) 0.7536(7) 0.3621(13) 0.0597(7) Uani 0.30 1 d P A 2
O5" O 1.1784(7) 0.7433(3) 0.3969(7) 0.0597(7) Uani 0.40 1 d P A 3
O6 O 1.1167(17) 0.6704(5) 0.4209(17) 0.0597(7) Uani 0.30 1 d P A 1
O6' O 1.1392(15) 0.6786(6) 0.4318(15) 0.0597(7) Uani 0.30 1 d P A 2
O6" O 1.0919(10) 0.6814(4) 0.4051(9) 0.0597(7) Uani 0.40 1 d P A 3
O7 O 1.5141(8) 0.7513(3) 0.4472(5) 0.0597(7) Uani 0.50 1 d P B 1
O7' O 1.5213(8) 0.7480(3) 0.4104(5) 0.0597(7) Uani 0.50 1 d P B 2
O8 O 1.4182(6) 0.6935(2) 0.3580(5) 0.0597(7) Uani 0.50 1 d P B 1
O8' O 1.3764(6) 0.7012(2) 0.3957(5) 0.0597(7) Uani 0.50 1 d P B 2
N1 N 1.1415(3) 0.70494(11) 0.3582(3) 0.0513(9) Uani 1 1 d . . .
N2 N 1.4321(3) 0.73874(11) 0.3761(3) 0.0571(10) Uani 1 1 d . . .
N3 N 0.7868(2) 0.54143(10) 0.0917(2) 0.0361(7) Uani 1 1 d . . .
N4 N 0.6687(2) 0.59758(11) 0.0143(2) 0.0433(7) Uani 1 1 d . . .
C1 C 1.2326(3) 0.71285(13) 0.2110(3) 0.0419(9) Uani 1 1 d . . .
C2 C 1.1710(3) 0.68429(12) 0.2647(3) 0.0347(8) Uani 1 1 d . A .
C3 C 1.1319(3) 0.63657(12) 0.2325(2) 0.0311(7) Uani 1 1 d . . .
H3 H 1.0925 0.6182 0.2714 0.080 Uiso 1 1 calc . . .
C4 C 1.1521(3) 0.61654(12) 0.1423(3) 0.0344(8) Uani 1 1 d . A .
C5 C 1.2129(4) 0.64438(16) 0.0872(3) 0.0537(11) Uani 1 1 d . . .
H5 H 1.2276 0.6310 0.0269 0.080 Uiso 1 1 calc . . .
C6 C 1.2520(4) 0.69177(16) 0.1204(3) 0.0571(12) Uani 1 1 d . A .
H6 H 1.2918 0.7099 0.0816 0.080 Uiso 1 1 calc . . .
C7 C 1.1040(3) 0.56621(12) 0.1013(3) 0.0354(8) Uani 1 1 d . . .
C8 C 1.2734(3) 0.76565(13) 0.2385(3) 0.0406(9) Uani 1 1 d . A .
C9 C 1.3664(3) 0.77804(12) 0.3139(3) 0.0392(8) Uani 1 1 d . A .
C10 C 1.4014(3) 0.82766(12) 0.3322(3) 0.0362(8) Uani 1 1 d . . .
H10 H 1.4615 0.8349 0.3843 0.080 Uiso 1 1 calc . . .
C11 C 1.3466(3) 0.86614(12) 0.2728(3) 0.0338(7) Uani 1 1 d . B .
C12 C 1.2552(3) 0.85498(13) 0.1962(3) 0.0421(9) Uani 1 1 d . . .
H12 H 1.2180 0.8809 0.1558 0.080 Uiso 1 1 calc . . .
C13 C 1.2199(3) 0.80539(14) 0.1800(3) 0.0455(9) Uani 1 1 d . A .
H13 H 1.1587 0.7985 0.1288 0.080 Uiso 1 1 calc . . .
C14 C 1.3891(3) 0.91986(12) 0.2877(3) 0.0361(8) Uani 1 1 d . . .
C15 C 0.7645(3) 0.57545(14) 0.0182(3) 0.0396(8) Uani 1 1 d . . .
H15 H 0.8096 0.5834 -0.0261 0.080 Uiso 1 1 calc . . .
C16 C 0.7009(3) 0.54188(15) 0.1385(3) 0.0451(9) Uani 1 1 d . . .
H16 H 0.6942 0.5218 0.1944 0.080 Uiso 1 1 calc . . .
C17 C 0.6276(3) 0.57601(16) 0.0910(3) 0.0509(10) Uani 1 1 d . . .
H17 H 0.5618 0.5834 0.1073 0.080 Uiso 1 1 calc . . .
C18 C 0.6127(4) 0.63007(15) -0.0704(3) 0.0551(11) Uani 1 1 d . . .
H18A H 0.6647 0.6522 -0.0919 0.080 Uiso 1 1 calc . . .
H18B H 0.5613 0.6512 -0.0456 0.080 Uiso 1 1 calc . . .
C19 C 0.5000 0.62514(19) -0.2500 0.0396(11) Uani 1 2 d S . .
H19 H 0.5000 0.6603 -0.2500 0.080 Uiso 1 2 calc S . .
C20 C 0.5541(3) 0.59954(14) -0.1629(3) 0.0417(8) Uani 1 1 d . . .
C21 C 0.5536(3) 0.54675(15) -0.1633(3) 0.0502(10) Uani 1 1 d . . .
H21 H 0.5894 0.5290 -0.1052 0.080 Uiso 1 1 calc . . .
C22 C 0.5000 0.5211(2) -0.2500 0.0534(14) Uani 1 2 d S . .
H22 H 0.5000 0.4859 -0.2500 0.080 Uiso 1 2 calc S . .
O1W O 0.6316(7) 0.4381(4) -0.0084(8) 0.118(3) Uani 0.50 1 d P . .

loop_
_atom_site_aniso_label
_atom_site_aniso_U_11
_atom_site_aniso_U_22
_atom_site_aniso_U_33
_atom_site_aniso_U_23
_atom_site_aniso_U_13
_atom_site_aniso_U_12
Mn1 0.0321(3) 0.0158(2) 0.0320(3) -0.0009(2) 0.00148(19) -0.00081(19)
O1 0.0436(15) 0.0262(13) 0.0718(18) -0.0137(12) 0.0090(13) -0.0101(11)
O2 0.0513(16) 0.0373(14) 0.0453(14) -0.0187(12) -0.0014(12) 0.0000(12)
O3 0.0530(16) 0.0301(13) 0.0579(16) 0.0133(12) 0.0137(13) -0.0055(11)
O4 0.0566(16) 0.0279(13) 0.0536(16) 0.0008(12) -0.0007(13) -0.0159(12)
O5 0.081(2) 0.0384(13) 0.059(2) -0.0008(14) 0.0137(15) 0.0013(12)
O5' 0.081(2) 0.0384(13) 0.059(2) -0.0008(14) 0.0137(15) 0.0013(12)
O5" 0.081(2) 0.0384(13) 0.059(2) -0.0008(14) 0.0137(15) 0.0013(12)
O6 0.081(2) 0.0384(13) 0.059(2) -0.0008(14) 0.0137(15) 0.0013(12)
O6' 0.081(2) 0.0384(13) 0.059(2) -0.0008(14) 0.0137(15) 0.0013(12)
O6" 0.081(2) 0.0384(13) 0.059(2) -0.0008(14) 0.0137(15) 0.0013(12)
O7 0.081(2) 0.0384(13) 0.059(2) -0.0008(14) 0.0137(15) 0.0013(12)
O7' 0.081(2) 0.0384(13) 0.059(2) -0.0008(14) 0.0137(15) 0.0013(12)
O8 0.081(2) 0.0384(13) 0.059(2) -0.0008(14) 0.0137(15) 0.0013(12)
O8' 0.081(2) 0.0384(13) 0.059(2) -0.0008(14) 0.0137(15) 0.0013(12)
N1 0.080(2) 0.0262(16) 0.055(2) -0.0117(15) 0.0295(19) -0.0186(16)
N2 0.081(3) 0.0221(16) 0.059(2) 0.0018(15) -0.0040(19) -0.0157(16)
N3 0.0370(16) 0.0313(15) 0.0382(15) 0.0018(13) 0.0046(13) 0.0038(12)
N4 0.0480(18) 0.0392(17) 0.0380(17) 0.0024(14) -0.0008(14) 0.0125(14)
C1 0.055(2) 0.0300(18) 0.040(2) -0.0069(16) 0.0103(17) -0.0168(16)
C2 0.0436(19) 0.0267(17) 0.0335(17) -0.0078(14) 0.0078(15) -0.0092(14)
C3 0.0330(17) 0.0227(15) 0.0358(18) -0.0009(14) 0.0035(14) -0.0041(13)
C4 0.0381(18) 0.0267(17) 0.0358(18) -0.0064(14) 0.0022(15) -0.0057(14)
C5 0.074(3) 0.048(2) 0.046(2) -0.0189(19) 0.025(2) -0.023(2)
C6 0.080(3) 0.048(2) 0.051(2) -0.012(2) 0.031(2) -0.032(2)
C7 0.0346(19) 0.0242(16) 0.0410(19) -0.0068(15) -0.0050(15) 0.0011(14)
C8 0.057(2) 0.0276(18) 0.0391(19) -0.0056(15) 0.0143(17) -0.0187(16)
C9 0.055(2) 0.0241(17) 0.0369(19) 0.0021(14) 0.0067(16) -0.0083(15)
C10 0.045(2) 0.0269(17) 0.0351(18) -0.0012(14) 0.0047(15) -0.0099(15)
C11 0.0411(19) 0.0243(16) 0.0362(18) 0.0004(14) 0.0090(15) -0.0095(14)
C12 0.048(2) 0.0325(19) 0.042(2) 0.0052(16) 0.0030(17) -0.0075(16)
C13 0.052(2) 0.037(2) 0.042(2) -0.0004(17) -0.0006(17) -0.0138(17)
C14 0.042(2) 0.0243(17) 0.045(2) 0.0023(16) 0.0163(17) -0.0068(15)
C15 0.042(2) 0.0356(19) 0.0400(19) 0.0026(16) 0.0072(16) 0.0057(16)
C16 0.045(2) 0.047(2) 0.044(2) 0.0066(18) 0.0121(17) 0.0057(17)
C17 0.039(2) 0.057(3) 0.056(2) 0.004(2) 0.0084(18) 0.0121(18)
C18 0.068(3) 0.041(2) 0.044(2) -0.0011(18) -0.014(2) 0.018(2)
C19 0.037(3) 0.036(3) 0.042(3) 0.000 0.001(2) 0.000
C20 0.040(2) 0.040(2) 0.043(2) -0.0003(17) 0.0028(16) 0.0077(16)
C21 0.055(2) 0.038(2) 0.052(2) 0.0050(19) 0.0020(19) 0.0090(18)
C22 0.066(4) 0.034(3) 0.058(4) 0.000 0.009(3) 0.000
O1W 0.078(6) 0.103(6) 0.162(9) 0.006(6) 0.004(6) -0.002(5)

loop_
_atom_type_symbol
_atom_type_description
_atom_type_scat_dispersion_real
_atom_type_scat_dispersion_imag
_atom_type_scat_source
C C 0.0033 0.0016 'International Tables Vol C Tables 4.2.6.8 and 6.1.1.4'
H H 0.0000 0.0000 'International Tables Vol C Tables 4.2.6.8 and 6.1.1.4'
N N 0.0061 0.0033 'International Tables Vol C Tables 4.2.6.8 and 6.1.1.4'
O O 0.0106 0.0060 'International Tables Vol C Tables 4.2.6.8 and 6.1.1.4'
Mn Mn 0.3368 0.7283 'International Tables Vol C Tables 4.2.6.8 and 6.1.1.4'

loop_
_geom_angle_atom_site_label_1
_geom_angle_atom_site_label_2
_geom_angle_atom_site_label_3
_geom_angle
_geom_angle_site_symmetry_1
_geom_angle_site_symmetry_3
O1 Mn1 O2 126.70(11) . 5_765
O1 Mn1 O3 127.32(11) . 3_445
O2 Mn1 O3 105.81(11) 5_765 3_445
O1 Mn1 O4 99.44(10) . 4_745
O2 Mn1 O4 86.00(10) 5_765 4_745
O3 Mn1 O4 86.93(10) 3_445 4_745
O1 Mn1 N3 89.12(10) . .
O2 Mn1 N3 91.04(10) 5_765 .
O3 Mn1 N3 85.74(10) 3_445 .
O4 Mn1 N3 171.03(11) 4_745 .
C7 O1 Mn1 135.8(2) . .
C7 O2 Mn1 134.8(2) . 5_765
C14 O3 Mn1 130.7(2) . 3
C14 O4 Mn1 126.6(2) . 4_755
O6" N1 O5" 116.1(8) . .
O6" N1 O6' 31.0(7) . .
O5" N1 O6' 103.0(8) . .
O6" N1 O5 110.9(11) . .
O5" N1 O5 48.5(6) . .
O6' N1 O5 124.9(12) . .
O6" N1 O5' 114.7(11) . .
O5" N1 O5' 35.0(6) . .
O6' N1 O5' 121.0(13) . .
O5 N1 O5' 13.6(10) . .
O6" N1 O6 19.4(12) . .
O5" N1 O6 116.6(10) . .
O6' N1 O6 15.7(13) . .
O5 N1 O6 127.1(14) . .
O5' N1 O6 127.4(12) . .
O6" N1 C2 121.3(6) . .
O5" N1 C2 121.9(5) . .
O6' N1 C2 121.4(9) . .
O5 N1 C2 113.2(9) . .
O5' N1 C2 117.4(10) . .
O6 N1 C2 114.4(9) . .
O7' N2 O8 111.8(6) . .
O7' N2 O8' 128.8(6) . .
O8 N2 O8' 38.7(3) . .
O7' N2 O7 23.9(4) . .
O8 N2 O7 117.1(5) . .
O8' N2 O7 116.7(5) . .
O7' N2 C9 117.5(5) . .
O8 N2 C9 122.8(4) . .
O8' N2 C9 112.9(4) . .
O7 N2 C9 119.9(4) . .
C15 N3 C16 105.4(3) . .
C15 N3 Mn1 123.9(2) . .
C16 N3 Mn1 130.0(2) . .
C15 N4 C17 106.5(3) . .
C15 N4 C18 124.7(3) . .
C17 N4 C18 127.7(3) . .
C2 C1 C6 116.7(3) . .
C2 C1 C8 125.7(3) . .
C6 C1 C8 117.5(3) . .
C3 C2 C1 122.7(3) . .
C3 C2 N1 117.0(3) . .
C1 C2 N1 120.3(3) . .
C4 C3 C2 119.5(3) . .
C4 C3 H3 120.3 . .
C2 C3 H3 120.3 . .
C3 C4 C5 118.9(3) . .
C3 C4 C7 120.6(3) . .
C5 C4 C7 120.5(3) . .
C6 C5 C4 121.2(3) . .
C6 C5 H5 119.4 . .
C4 C5 H5 119.4 . .
C5 C6 C1 121.0(3) . .
C5 C6 H6 119.5 . .
C1 C6 H6 119.5 . .
O1 C7 O2 126.1(3) . .
O1 C7 C4 116.3(3) . .
O2 C7 C4 117.7(3) . .
C13 C8 C9 116.8(3) . .
C13 C8 C1 117.7(3) . .
C9 C8 C1 125.3(3) . .
C10 C9 C8 122.0(3) . .
C10 C9 N2 116.7(3) . .
C8 C9 N2 121.3(3) . .
C11 C10 C9 119.7(3) . .
C11 C10 H10 120.1 . .
C9 C10 H10 120.1 . .
C10 C11 C12 119.7(3) . .
C10 C11 C14 119.7(3) . .
C12 C11 C14 120.6(3) . .
C13 C12 C11 120.1(3) . .
C13 C12 H12 119.9 . .
C11 C12 H12 119.9 . .
C12 C13 C8 121.7(3) . .
C12 C13 H13 119.2 . .
C8 C13 H13 119.2 . .
O3 C14 O4 125.9(3) . .
O3 C14 C11 117.4(3) . .
O4 C14 C11 116.7(3) . .
N3 C15 N4 112.0(3) . .
N3 C15 H15 124.0 . .
N4 C15 H15 124.0 . .
C17 C16 N3 109.5(3) . .
C17 C16 H16 125.2 . .
N3 C16 H16 125.2 . .
C16 C17 N4 106.6(3) . .
C16 C17 H17 126.7 . .
N4 C17 H17 126.7 . .
N4 C18 C20 112.0(3) . .
N4 C18 H18A 109.2 . .
C20 C18 H18A 109.2 . .
N4 C18 H18B 109.2 . .
C20 C18 H18B 109.2 . .
H18A C18 H18B 107.9 . .
C20 C19 C20 121.4(5) 2_654 .
C20 C19 H19 119.3 2_654 .
C20 C19 H19 119.3 . .
C19 C20 C21 119.0(4) . .
C19 C20 C18 118.6(3) . .
C21 C20 C18 122.4(3) . .
C22 C21 C20 119.8(4) . .
C22 C21 H21 120.1 . .
C20 C21 H21 120.1 . .
C21 C22 C21 120.9(5) . 2_654
C21 C22 H22 119.5 . .
C21 C22 H22 119.5 2_654 .

loop_
_geom_bond_atom_site_label_1
_geom_bond_atom_site_label_2
_geom_bond_distance
_geom_bond_site_symmetry_2
Mn1 O1 2.082(2) .
Mn1 O2 2.097(2) 5_765
Mn1 O3 2.105(2) 3_445
Mn1 O4 2.153(2) 4_745
Mn1 N3 2.190(3) .
O1 C7 1.250(4) .
O2 C7 1.254(4) .
O2 Mn1 2.097(2) 5_765
O3 C14 1.250(4) .
O3 Mn1 2.105(2) 3
O4 C14 1.255(4) .
O4 Mn1 2.153(2) 4_755
O5 N1 1.287(19) .
O5' N1 1.30(2) .
O5" N1 1.184(8) .
O6 N1 1.316(18) .
O6' N1 1.202(19) .
O6" N1 1.158(13) .
O7 N2 1.285(10) .
O7' N2 1.152(10) .
O8 N2 1.225(7) .
O8' N2 1.277(7) .
N1 C2 1.474(4) .
N2 C9 1.466(5) .
N3 C15 1.308(4) .
N3 C16 1.370(5) .
N4 C15 1.342(5) .
N4 C17 1.364(5) .
N4 C18 1.465(5) .
C1 C2 1.390(5) .
C1 C6 1.392(5) .
C1 C8 1.505(5) .
C2 C3 1.387(4) .
C3 C4 1.380(5) .
C3 H3 0.9300 .
C4 C5 1.384(5) .
C4 C7 1.513(4) .
C5 C6 1.382(5) .
C5 H5 0.9300 .
C6 H6 0.9300 .
C8 C13 1.390(5) .
C8 C9 1.408(5) .
C9 C10 1.388(5) .
C10 C11 1.376(5) .
C10 H10 0.9300 .
C11 C12 1.395(5) .
C11 C14 1.516(4) .
C12 C13 1.386(5) .
C12 H12 0.9300 .
C13 H13 0.9300 .
C15 H15 0.9300 .
C16 C17 1.349(5) .
C16 H16 0.9300 .
C17 H17 0.9300 .
C18 C20 1.518(5) .
C18 H18A 0.9700 .
C18 H18B 0.9700 .
C19 C20 1.381(4) 2_654
C19 C20 1.381(4) .
C19 H19 0.9300 .
C20 C21 1.394(5) .
C21 C22 1.377(5) .
C21 H21 0.9300 .
C22 C21 1.377(5) 2_654
C22 H22 0.9300 .
